data_7115783
loop_
_publ_author_name
'Marcel Wirtz'
'Andreas Gruter'
'Philipp Rebmann'
'Tobias Dier'
'Dietrich A. Volmer'
'Volker Huch'
'Gregor Jung'

_publ_section_title
;
 Two-color emissive probes for click reactions
;
_journal_name_full Chem.Commun.
_journal_page_first 12694
_journal_paper_doi 10.1039/C4cc05288A
_journal_volume 50
_journal_year 2014
_chemical_formula_moiety 'C11 H10 B F2 I N2'
_chemical_formula_sum 'C11 H10 B F2 I N2'
_chemical_formula_weight 345.92
_chemical_name_systematic
; 
 ? 
;
_space_group_IT_number 2
_space_group_name_Hall '-P 1'
_symmetry_cell_setting triclinic
_symmetry_space_group_name_Hall '-P 1'
_symmetry_space_group_name_H-M 'P -1'
_atom_sites_solution_hydrogens geom
_atom_sites_solution_primary direct
_atom_sites_solution_secondary difmap
_audit_creation_method SHELXL-97
_cell_angle_alpha 93.027(7)
_cell_angle_beta 95.908(6)
_cell_angle_gamma 113.336(6)
_cell_formula_units_Z 2
_cell_length_a 7.3108(10)
_cell_length_b 8.5603(12)
_cell_length_c 10.3487(15)
_cell_measurement_reflns_used 9908
_cell_measurement_temperature 132(2)
_cell_measurement_theta_max 39.46
_cell_measurement_theta_min 3.06
_cell_volume 588.40(15)
_computing_cell_refinement 'Bruker SAINT'
_computing_data_collection 'Bruker APEX2'
_computing_data_reduction 'Bruker SAINT'
_computing_molecular_graphics 'Bruker SHELXTL'
_computing_publication_material 'Bruker SHELXTL'
_computing_structure_refinement 'SHELXL-97 (Sheldrick, 2008)'
_computing_structure_solution 'SHELXS-97 (Sheldrick, 2008)'
_diffrn_ambient_temperature 132(2)
_diffrn_measured_fraction_theta_full 0.960
_diffrn_measured_fraction_theta_max 0.960
_diffrn_measurement_device_type 'Bruker APEX-II CCD'
_diffrn_measurement_method '\f and \w scans'
_diffrn_radiation_monochromator graphite
_diffrn_radiation_source 'fine-focus sealed tube'
_diffrn_radiation_type MoK\a
_diffrn_radiation_wavelength 0.71073
_diffrn_reflns_av_R_equivalents 0.0322
_diffrn_reflns_av_sigmaI/netI 0.0310
_diffrn_reflns_limit_h_max 13
_diffrn_reflns_limit_h_min -13
_diffrn_reflns_limit_k_max 15
_diffrn_reflns_limit_k_min -15
_diffrn_reflns_limit_l_max 17
_diffrn_reflns_limit_l_min -18
_diffrn_reflns_number 20504
_diffrn_reflns_theta_full 39.68
_diffrn_reflns_theta_max 39.68
_diffrn_reflns_theta_min 1.99
_exptl_absorpt_coefficient_mu 2.723
_exptl_absorpt_correction_T_max 0.8624
_exptl_absorpt_correction_T_min 0.3506
_exptl_absorpt_correction_type multi-scan
_exptl_absorpt_process_details 'SADABS, BrukerAXS 2008'
_exptl_crystal_colour red
_exptl_crystal_density_diffrn 1.952
_exptl_crystal_density_method 'not measured'
_exptl_crystal_description plate
_exptl_crystal_F_000 332
_exptl_crystal_recrystallization_method 'Re-crystallisation from solvent: '
_exptl_crystal_size_max 0.49
_exptl_crystal_size_mid 0.35
_exptl_crystal_size_min 0.06
_refine_diff_density_max 0.822
_refine_diff_density_min -1.498
_refine_diff_density_rms 0.105
_refine_ls_extinction_method none
_refine_ls_goodness_of_fit_ref 1.030
_refine_ls_hydrogen_treatment mixed
_refine_ls_matrix_type full
_refine_ls_number_parameters 194
_refine_ls_number_reflns 6866
_refine_ls_number_restraints 0
_refine_ls_restrained_S_all 1.030
_refine_ls_R_factor_all 0.0332
_refine_ls_R_factor_gt 0.0248
_refine_ls_shift/su_max 0.015
_refine_ls_shift/su_mean 0.001
_refine_ls_structure_factor_coef Fsqd
_refine_ls_weighting_details 'calc w=1/[\s^2^(Fo^2^)+(0.0278P)^2^+0.2116P] where P=(Fo^2^+2Fc^2^)/3'
_refine_ls_weighting_scheme calc
_refine_ls_wR_factor_gt 0.0599
_refine_ls_wR_factor_ref 0.0645
_reflns_number_gt 5901
_reflns_number_total 6866
_reflns_threshold_expression >2sigma(I)
_cod_data_source_file c4cc05288a3.cif
_cod_data_source_block sh3122
_cod_original_cell_volume 588.40(14)
_cod_original_sg_symbol_H-M P-1
_cod_database_code 7115783

loop_
_symmetry_equiv_pos_as_xyz
'x, y, z'
'-x, -y, -z'

loop_
_atom_site_label
_atom_site_type_symbol
_atom_site_fract_x
_atom_site_fract_y
_atom_site_fract_z
_atom_site_U_iso_or_equiv
_atom_site_adp_type
_atom_site_occupancy
_atom_site_symmetry_multiplicity
_atom_site_calc_flag
I1 I 1.162314(14) 0.335668(11) 0.469206(8) 0.02466(3) Uani 1 1 d
B1 B 0.82044(18) 0.22544(15) -0.06190(13) 0.01450(18) Uani 1 1 d
F1 F 0.72259(12) 0.33530(10) -0.05571(8) 0.01894(13) Uani 1 1 d
F2 F 0.98927(11) 0.30017(10) -0.12620(8) 0.01919(13) Uani 1 1 d
N2 N 0.67974(14) 0.04933(12) -0.13714(10) 0.01454(15) Uani 1 1 d
N1 N 0.88227(14) 0.18862(12) 0.07714(10) 0.01442(15) Uani 1 1 d
C1 C 0.98593(17) 0.30551(14) 0.18000(12) 0.01669(17) Uani 1 1 d
C2 C 1.01843(17) 0.21998(15) 0.28537(12) 0.01684(18) Uani 1 1 d
C3 C 0.93236(18) 0.04469(15) 0.24561(12) 0.01664(17) Uani 1 1 d
C4 C 0.84698(16) 0.02745(14) 0.11546(11) 0.01459(16) Uani 1 1 d
C5 C 0.73506(16) -0.11990(14) 0.02884(11) 0.01464(16) Uani 1 1 d
C6 C 0.65343(16) -0.10925(13) -0.09318(11) 0.01387(16) Uani 1 1 d
C7 C 0.52996(17) -0.24125(14) -0.19355(11) 0.01571(17) Uani 1 1 d
C8 C 0.48329(19) -0.15960(16) -0.29446(12) 0.01838(18) Uani 1 1 d
C9 C 0.57836(18) 0.01955(15) -0.25735(12) 0.01707(18) Uani 1 1 d
C10 C 0.4650(2) -0.42897(16) -0.18667(14) 0.0205(2) Uani 1 1 d
C11 C 0.5758(3) 0.15874(19) -0.33654(14) 0.0258(3) Uani 1 1 d
H4 H 0.399(3) -0.213(3) -0.372(2) 0.025(5) Uiso 1 1 d
H1 H 1.027(3) 0.421(3) 0.174(2) 0.024(5) Uiso 1 1 d
H3 H 0.717(3) -0.231(3) 0.059(2) 0.019(5) Uiso 1 1 d
H2 H 0.927(3) -0.047(3) 0.294(2) 0.018(4) Uiso 1 1 d
H6 H 0.477(4) -0.484(3) -0.264(3) 0.040(7) Uiso 1 1 d
H9 H 0.479(4) 0.107(4) -0.407(3) 0.048(7) Uiso 1 1 d
H5 H 0.550(4) -0.452(4) -0.119(3) 0.047(7) Uiso 1 1 d
H10 H 0.566(4) 0.249(4) -0.286(3) 0.052(8) Uiso 1 1 d
H7 H 0.330(4) -0.483(3) -0.165(3) 0.041(7) Uiso 1 1 d
H8 H 0.691(5) 0.207(4) -0.367(3) 0.051(8) Uiso 1 1 d

loop_
_atom_site_aniso_label
_atom_site_aniso_U_11
_atom_site_aniso_U_22
_atom_site_aniso_U_33
_atom_site_aniso_U_23
_atom_site_aniso_U_13
_atom_site_aniso_U_12
I1 0.02929(5) 0.02483(5) 0.01830(4) -0.00190(3) -0.00358(3) 0.01145(3)
B1 0.0145(4) 0.0117(4) 0.0173(5) 0.0045(4) 0.0021(4) 0.0049(3)
F1 0.0217(3) 0.0150(3) 0.0234(3) 0.0042(3) 0.0021(3) 0.0107(3)
F2 0.0164(3) 0.0177(3) 0.0226(3) 0.0081(3) 0.0055(3) 0.0046(2)
N2 0.0149(3) 0.0135(4) 0.0157(4) 0.0045(3) 0.0017(3) 0.0059(3)
N1 0.0146(3) 0.0111(3) 0.0165(4) 0.0034(3) 0.0009(3) 0.0042(3)
C1 0.0162(4) 0.0132(4) 0.0193(5) 0.0024(3) 0.0009(3) 0.0048(3)
C2 0.0163(4) 0.0167(4) 0.0167(4) 0.0029(3) 0.0002(3) 0.0061(3)
C3 0.0175(4) 0.0151(4) 0.0171(4) 0.0044(3) 0.0009(3) 0.0064(3)
C4 0.0142(4) 0.0118(4) 0.0174(4) 0.0047(3) 0.0016(3) 0.0047(3)
C5 0.0147(4) 0.0115(4) 0.0173(4) 0.0042(3) 0.0018(3) 0.0046(3)
C6 0.0133(4) 0.0115(4) 0.0165(4) 0.0035(3) 0.0022(3) 0.0044(3)
C7 0.0151(4) 0.0142(4) 0.0166(4) 0.0018(3) 0.0023(3) 0.0045(3)
C8 0.0193(4) 0.0178(5) 0.0170(4) 0.0019(4) 0.0012(4) 0.0067(4)
C9 0.0190(4) 0.0176(4) 0.0156(4) 0.0043(3) 0.0023(3) 0.0082(4)
C10 0.0232(5) 0.0132(4) 0.0226(5) 0.0005(4) 0.0020(4) 0.0052(4)
C11 0.0346(7) 0.0222(6) 0.0203(5) 0.0070(4) -0.0015(5) 0.0118(5)

loop_
_atom_type_symbol
_atom_type_description
_atom_type_scat_dispersion_real
_atom_type_scat_dispersion_imag
_atom_type_scat_source
C C 0.0033 0.0016 'International Tables Vol C Tables 4.2.6.8 and 6.1.1.4'
H H 0.0000 0.0000 'International Tables Vol C Tables 4.2.6.8 and 6.1.1.4'
B B 0.0013 0.0007 'International Tables Vol C Tables 4.2.6.8 and 6.1.1.4'
N N 0.0061 0.0033 'International Tables Vol C Tables 4.2.6.8 and 6.1.1.4'
F F 0.0171 0.0103 'International Tables Vol C Tables 4.2.6.8 and 6.1.1.4'
I I -0.4742 1.8119 'International Tables Vol C Tables 4.2.6.8 and 6.1.1.4'

loop_
_geom_angle_atom_site_label_1
_geom_angle_atom_site_label_2
_geom_angle_atom_site_label_3
_geom_angle
F1 B1 F2 108.81(9)
F1 B1 N1 110.44(10)
F2 B1 N1 110.86(9)
F1 B1 N2 111.19(9)
F2 B1 N2 109.18(10)
N1 B1 N2 106.35(8)
C9 N2 C6 107.65(10)
C9 N2 B1 127.56(9)
C6 N2 B1 124.53(9)
C1 N1 C4 108.12(9)
C1 N1 B1 126.76(9)
C4 N1 B1 125.06(9)
N1 C1 C2 108.72(10)
C3 C2 C1 108.23(10)
C3 C2 I1 126.55(8)
C1 C2 I1 125.19(9)
C2 C3 C4 105.95(10)
N1 C4 C3 108.97(10)
N1 C4 C5 120.53(10)
C3 C4 C5 130.47(10)
C6 C5 C4 121.29(10)
C5 C6 N2 121.11(10)
C5 C6 C7 130.30(10)
N2 C6 C7 108.56(9)
C8 C7 C6 106.03(10)
C8 C7 C10 127.94(11)
C6 C7 C10 126.03(10)
C7 C8 C9 108.11(11)
N2 C9 C8 109.64(10)
N2 C9 C11 122.90(11)
C8 C9 C11 127.44(12)

loop_
_geom_bond_atom_site_label_1
_geom_bond_atom_site_label_2
_geom_bond_distance
I1 C2 2.0664(12)
B1 F1 1.3915(14)
B1 F2 1.4015(15)
B1 N1 1.5495(16)
B1 N2 1.5555(16)
N2 C9 1.3376(15)
N2 C6 1.4011(14)
N1 C1 1.3525(16)
N1 C4 1.3871(14)
C1 C2 1.3966(17)
C2 C3 1.3965(17)
C3 C4 1.3994(16)
C4 C5 1.4058(16)
C5 C6 1.3634(16)
C6 C7 1.4303(16)
C7 C8 1.3741(17)
C7 C10 1.4924(17)
C8 C9 1.4216(17)
C9 C11 1.4864(17)
